data_7044515
loop_
_publ_author_name
'Bertrand, Beno\^it'
'Romanov, Alexander S.'
'Brooks, Mark'
'Schmidt, Claudia'
'Ott, Ingo'
'O'Connell, Maria Anne'
'Bochmann, Manfred'

_publ_section_title
;
 Synthesis, Structure and Cytotoxicity of Cyclic (Alkyl)(Amino) Carbene
 and Acyclic Carbene Complexes of Group 11 metals
;
_journal_name_full 'Dalton Trans.'
_journal_paper_doi 10.1039/C7DT03189K
_journal_year 2017
_chemical_formula_moiety 'C19 H30 Au N5 P, F6 P, C H2 Cl2'
_chemical_formula_sum 'C20 H32 Au Cl2 F6 N5 P2'
_chemical_formula_weight 786.31
_chemical_name_systematic
; 
 ? 
;
_space_group_IT_number 14
_symmetry_cell_setting monoclinic
_symmetry_space_group_name_Hall '-P 2yn'
_symmetry_space_group_name_H-M 'P 1 21/n 1'
_atom_sites_solution_hydrogens geom
_atom_sites_solution_primary direct
_atom_sites_solution_secondary difmap
_audit_creation_method SHELXL-97
_audit_update_record
;
2017-08-10 deposited with the CCDC.
2017-10-23 downloaded from the CCDC.
;
_cell_angle_alpha 90.00
_cell_angle_beta 106.059(2)
_cell_angle_gamma 90.00
_cell_formula_units_Z 4
_cell_length_a 13.6153(2)
_cell_length_b 12.5760(2)
_cell_length_c 16.6816(3)
_cell_measurement_reflns_used 14929
_cell_measurement_temperature 140.0(8)
_cell_measurement_theta_max 32.1620
_cell_measurement_theta_min 3.4220
_cell_volume 2744.86(8)
_computing_cell_refinement
;                                                                         
CrysAlisPro, Agilent Technologies,                                        
Version 1.171.36.21 (release 14-08-2012 CrysAlis171 .NET)                 
(compiled Sep 14 2012,17:21:16)                                           
;
_computing_data_collection
;                                                                         
CrysAlisPro, Agilent Technologies,                                        
Version 1.171.36.21 (release 14-08-2012 CrysAlis171 .NET)                 
(compiled Sep 14 2012,17:21:16)                                           
;
_computing_data_reduction
;                                                                         
CrysAlisPro, Agilent Technologies,                                        
Version 1.171.36.21 (release 14-08-2012 CrysAlis171 .NET)                 
(compiled Sep 14 2012,17:21:16)                                           
;
_computing_molecular_graphics 'ORTEP (Johnson, 1976 and Farrugia, 1997)'
_computing_publication_material 'SHELXL-97 (Sheldrick, 2008) and WINGX (Farrugia, 1999)'
_computing_structure_refinement 'SHELXL-97 (Sheldrick, 2008)'
_computing_structure_solution 'SHELXS-97 (Sheldrick, 2008)'
_diffrn_ambient_temperature 140.0(8)
_diffrn_detector_area_resol_mean 16.0050
_diffrn_measured_fraction_theta_full 0.997
_diffrn_measured_fraction_theta_max 0.997
_diffrn_measurement_device_type 'Oxford Diffraction Xcalibur 3/Sapphire3 CCD'
_diffrn_measurement_method 'Thin slice \w scans'
_diffrn_radiation_monochromator graphite
_diffrn_radiation_source 'Enhance (Mo) X-ray Source'
_diffrn_radiation_type MoK\a
_diffrn_radiation_wavelength 0.71073
_diffrn_reflns_av_R_equivalents 0.0270
_diffrn_reflns_av_sigmaI/netI 0.0226
_diffrn_reflns_limit_h_max 17
_diffrn_reflns_limit_h_min -17
_diffrn_reflns_limit_k_max 16
_diffrn_reflns_limit_k_min -16
_diffrn_reflns_limit_l_max 22
_diffrn_reflns_limit_l_min -16
_diffrn_reflns_number 28505
_diffrn_reflns_theta_full 28.00
_diffrn_reflns_theta_max 28.00
_diffrn_reflns_theta_min 3.43
_exptl_absorpt_coefficient_mu 5.732
_exptl_absorpt_correction_T_max 0.7249
_exptl_absorpt_correction_T_min 0.4252
_exptl_absorpt_correction_type multi-scan
_exptl_absorpt_process_details
;                                                             
 CrysAlisPro RED, Oxford Diffraction Ltd., Version 1.171.33.66
 Empirical absorption correction using spherical harmonics,   
  implemented in SCALE3 ABSPACK scaling algorithm.            
;
_exptl_crystal_colour colourless
_exptl_crystal_density_diffrn 1.903
_exptl_crystal_density_meas ?
_exptl_crystal_density_method 'not measured'
_exptl_crystal_description block
_exptl_crystal_F_000 1536
_exptl_crystal_recrystallization_method 'Re-crystallisation from solvent: CH2Cl2, hexane'
_exptl_crystal_size_max 0.18
_exptl_crystal_size_mid 0.07
_exptl_crystal_size_min 0.06
_refine_diff_density_max 0.927
_refine_diff_density_min -0.829
_refine_diff_density_rms 0.091
_refine_ls_extinction_method none
_refine_ls_goodness_of_fit_ref 1.041
_refine_ls_hydrogen_treatment constr
_refine_ls_matrix_type full
_refine_ls_number_parameters 355
_refine_ls_number_reflns 6603
_refine_ls_number_restraints 6
_refine_ls_restrained_S_all 1.046
_refine_ls_R_factor_all 0.0264
_refine_ls_R_factor_gt 0.0234
_refine_ls_shift/su_max 0.004
_refine_ls_shift/su_mean 0.000
_refine_ls_structure_factor_coef Fsqd
_refine_ls_weighting_details 'calc w=1/[\s^2^(Fo^2^)+(0.0300P)^2^+2.5000P] where P=(Fo^2^+2Fc^2^)/3'
_refine_ls_weighting_scheme calc
_refine_ls_wR_factor_gt 0.0579
_refine_ls_wR_factor_ref 0.0596
_reflns_number_gt 6075
_reflns_number_total 6603
_reflns_threshold_expression I>2sigma(I)
_cod_data_source_file c7dt03189k2.cif
_cod_data_source_block 11a
_cod_depositor_comments
;
The following automatic conversions were performed:

'_symmetry_cell_setting' value 'Monoclinic' changed to 'monoclinic'
according to
/home/data/users/saulius/crontab/automatic-downloads/rss-feeds/RSC/lib/dictionaries/cif_core.dic
dictionary named 'cif_core.dic' version 2.4.2 from 2011-04-26.

'_exptl_crystal_density_meas' value 'not measured' was changed to '?'
- the value is perceived as not measured.

Automatic conversion script
Id: cif_fix_values 4973 2017-02-22 13:04:09Z antanas 
;
_cod_original_sg_symbol_H-M 'P 21/n'
_cod_database_code 7044515

loop_
_symmetry_equiv_pos_as_xyz
'x, y, z'
'-x+1/2, y+1/2, -z+1/2'
'-x, -y, -z'
'x-1/2, -y-1/2, z-1/2'

loop_
_atom_site_label
_atom_site_type_symbol
_atom_site_fract_x
_atom_site_fract_y
_atom_site_fract_z
_atom_site_U_iso_or_equiv
_atom_site_adp_type
_atom_site_occupancy
_atom_site_symmetry_multiplicity
_atom_site_calc_flag
_atom_site_refinement_flags
_atom_site_disorder_assembly
_atom_site_disorder_group
Au1 Au 0.420104(8) 0.281635(8) 0.566535(6) 0.02543(5) Uani 1 1 d . . .
P2 P 0.01986(6) 0.80143(6) 0.21373(5) 0.02515(15) Uani 1 1 d . . .
F4 F -0.00526(19) 0.71212(16) 0.27226(15) 0.0528(6) Uani 1 1 d . . .
F3 F -0.08228(17) 0.77222(19) 0.14281(14) 0.0517(6) Uani 1 1 d . . .
F6 F 0.08312(18) 0.71814(17) 0.17649(16) 0.0524(6) Uani 1 1 d . . .
F5 F -0.04406(17) 0.88601(16) 0.25048(14) 0.0487(5) Uani 1 1 d . . .
F2 F 0.04542(19) 0.8922(2) 0.15541(16) 0.0633(7) Uani 1 1 d . . .
F1 F 0.12021(17) 0.8309(2) 0.28403(16) 0.0650(7) Uani 1 1 d . . .
P1 P 0.31265(5) 0.41015(6) 0.49680(4) 0.02377(15) Uani 1 1 d . . .
N5 N 0.16233(17) 0.47027(17) 0.35700(13) 0.0217(5) Uani 1 1 d . . .
N2 N 0.58136(17) 0.11496(18) 0.59880(14) 0.0240(5) Uani 1 1 d . . .
N1 N 0.52259(17) 0.14778(18) 0.71156(14) 0.0229(5) Uani 1 1 d . . .
N4 N 0.28671(17) 0.60835(18) 0.42612(15) 0.0246(5) Uani 1 1 d . . .
C16 C 0.2259(2) 0.3779(2) 0.39353(16) 0.0220(5) Uani 1 1 d . . .
H16A H 0.2658 0.3557 0.3565 0.026 Uiso 1 1 calc R . .
H16B H 0.1820 0.3192 0.3990 0.026 Uiso 1 1 calc R . .
C19 C 0.2268(2) 0.5615(2) 0.34728(17) 0.0243(6) Uani 1 1 d . . .
H19A H 0.2733 0.5383 0.3160 0.029 Uiso 1 1 calc R . .
H19B H 0.1832 0.6162 0.3148 0.029 Uiso 1 1 calc R . .
N3 N 0.15474(19) 0.5483(2) 0.49178(15) 0.0290(5) Uani 1 1 d . . .
C2 C 0.4548(2) 0.1998(2) 0.75104(17) 0.0222(5) Uani 1 1 d . . .
C15 C 0.3673(2) 0.5354(2) 0.47114(17) 0.0256(6) Uani 1 1 d . . .
H15A H 0.4070 0.5691 0.5221 0.031 Uiso 1 1 calc R . .
H15B H 0.4129 0.5201 0.4370 0.031 Uiso 1 1 calc R . .
C1 C 0.5200(2) 0.1681(2) 0.63220(17) 0.0228(5) Uani 1 1 d . . .
C18 C 0.0979(2) 0.5038(2) 0.41092(18) 0.0262(6) Uani 1 1 d . . .
H18A H 0.0494 0.5567 0.3813 0.031 Uiso 1 1 calc R . .
H18B H 0.0591 0.4429 0.4207 0.031 Uiso 1 1 calc R . .
C17 C 0.2177(2) 0.6370(2) 0.47606(19) 0.0300(6) Uani 1 1 d . . .
H17A H 0.1727 0.6934 0.4477 0.036 Uiso 1 1 calc R . .
H17B H 0.2580 0.6649 0.5292 0.036 Uiso 1 1 calc R . .
C7 C 0.3708(2) 0.1439(2) 0.76182(18) 0.0281(6) Uani 1 1 d . . .
C10 C 0.6549(2) 0.0332(2) 0.64241(17) 0.0263(6) Uani 1 1 d . . .
H10A H 0.6207 -0.0224 0.6648 0.032 Uiso 1 1 calc R . .
H10B H 0.7079 0.0643 0.6876 0.032 Uiso 1 1 calc R . .
C13 C 0.5910(2) 0.1345(3) 0.51401(18) 0.0316(6) Uani 1 1 d . . .
H13A H 0.5935 0.2101 0.5031 0.038 Uiso 1 1 calc R . .
H13B H 0.5345 0.1031 0.4721 0.038 Uiso 1 1 calc R . .
C3 C 0.4742(3) 0.3059(2) 0.77707(19) 0.0319(7) Uani 1 1 d . . .
C14 C 0.2179(2) 0.4667(3) 0.54539(18) 0.0313(6) Uani 1 1 d . . .
H14A H 0.1741 0.4104 0.5555 0.038 Uiso 1 1 calc R . .
H14B H 0.2531 0.4981 0.5987 0.038 Uiso 1 1 calc R . .
C6 C 0.3040(3) 0.1957(3) 0.7978(2) 0.0402(8) Uani 1 1 d . . .
H6A H 0.2477 0.1596 0.8054 0.048 Uiso 1 1 calc R . .
C11 C 0.6993(3) -0.0103(3) 0.5748(2) 0.0384(7) Uani 1 1 d . . .
H11A H 0.7700 -0.0314 0.5979 0.046 Uiso 1 1 calc R . .
H11B H 0.6604 -0.0711 0.5472 0.046 Uiso 1 1 calc R . .
C8 C 0.5661(3) 0.3651(3) 0.7670(2) 0.0410(8) Uani 1 1 d . . .
H8A H 0.6263 0.3229 0.7890 0.062 Uiso 1 1 calc R . .
H8B H 0.5728 0.4312 0.7968 0.062 Uiso 1 1 calc R . .
H8C H 0.5579 0.3789 0.7089 0.062 Uiso 1 1 calc R . .
C4 C 0.4040(3) 0.3546(3) 0.8120(2) 0.0471(9) Uani 1 1 d . . .
H4A H 0.4139 0.4252 0.8288 0.057 Uiso 1 1 calc R . .
C9 C 0.3516(3) 0.0305(3) 0.7340(2) 0.0397(8) Uani 1 1 d . . .
H9A H 0.3481 0.0252 0.6759 0.060 Uiso 1 1 calc R . .
H9B H 0.2882 0.0069 0.7425 0.060 Uiso 1 1 calc R . .
H9C H 0.4063 -0.0134 0.7658 0.060 Uiso 1 1 calc R . .
C12 C 0.6909(3) 0.0812(3) 0.5152(2) 0.0449(8) Uani 1 1 d . . .
H12A H 0.6898 0.0560 0.4600 0.054 Uiso 1 1 calc R . .
H12B H 0.7477 0.1300 0.5346 0.054 Uiso 1 1 calc R . .
C5 C 0.3204(3) 0.3012(3) 0.8225(3) 0.0502(10) Uani 1 1 d . . .
H5A H 0.2747 0.3356 0.8462 0.060 Uiso 1 1 calc R . .
Cl2 Cl -0.19478(18) 0.84668(18) 0.45114(15) 0.0588(5) Uani 0.60 1 d PD A 1
Cl1 Cl -0.00534(15) 0.7400(2) 0.48398(15) 0.0713(6) Uani 0.60 1 d PD A 1
C1S C -0.0912(6) 0.8182(7) 0.4147(5) 0.074(3) Uani 0.60 1 d PD A 1
H1SA H -0.1142 0.7818 0.3615 0.088 Uiso 0.60 1 calc PR A 1
H1SB H -0.0583 0.8839 0.4059 0.088 Uiso 0.60 1 calc PR A 1
Cl1' Cl 0.03955(18) 0.9336(2) 0.46735(14) 0.0513(6) Uani 0.40 1 d PD . 2
Cl2' Cl -0.1497(2) 0.8293(3) 0.4647(3) 0.0608(9) Uani 0.40 1 d PD B 2
C1S' C -0.0270(5) 0.8169(5) 0.4567(5) 0.0319(17) Uani 0.40 1 d PD B 2
H1SC H 0.0100 0.7677 0.4991 0.038 Uiso 0.40 1 calc PR B 2
H1SD H -0.0296 0.7864 0.4027 0.038 Uiso 0.40 1 calc PR B 2
H1A H 0.5668 0.1035 0.7381 0.038(10) Uiso 1 1 calc R . .

loop_
_atom_site_aniso_label
_atom_site_aniso_U_11
_atom_site_aniso_U_22
_atom_site_aniso_U_33
_atom_site_aniso_U_23
_atom_site_aniso_U_13
_atom_site_aniso_U_12
Au1 0.02698(7) 0.02420(6) 0.02075(6) 0.00553(4) -0.00066(4) 0.00371(4)
P2 0.0289(4) 0.0234(3) 0.0222(3) 0.0039(3) 0.0055(3) 0.0034(3)
F4 0.0680(15) 0.0409(12) 0.0518(14) 0.0200(9) 0.0204(12) -0.0010(10)
F3 0.0381(11) 0.0759(16) 0.0339(11) -0.0129(10) -0.0021(9) 0.0092(10)
F6 0.0510(13) 0.0491(13) 0.0601(15) -0.0045(10) 0.0202(11) 0.0211(10)
F5 0.0575(13) 0.0369(11) 0.0596(13) -0.0098(10) 0.0294(11) 0.0041(10)
F2 0.0691(15) 0.0601(15) 0.0742(17) 0.0374(13) 0.0425(13) 0.0157(12)
F1 0.0447(13) 0.0725(16) 0.0620(15) -0.0104(13) -0.0114(11) -0.0113(12)
P1 0.0267(3) 0.0222(3) 0.0179(3) 0.0013(3) -0.0013(3) 0.0032(3)
N5 0.0215(11) 0.0208(11) 0.0190(11) 0.0016(8) -0.0005(9) 0.0013(9)
N2 0.0250(11) 0.0247(11) 0.0200(11) 0.0069(9) 0.0025(9) 0.0027(9)
N1 0.0209(11) 0.0245(11) 0.0204(11) 0.0054(9) 0.0008(9) 0.0034(9)
N4 0.0235(11) 0.0206(11) 0.0242(12) -0.0022(9) -0.0026(9) 0.0009(9)
C16 0.0239(13) 0.0207(12) 0.0182(12) -0.0023(10) 0.0006(10) 0.0000(10)
C19 0.0235(13) 0.0225(13) 0.0221(13) 0.0032(10) -0.0016(10) -0.0001(10)
N3 0.0317(13) 0.0279(12) 0.0269(12) -0.0041(10) 0.0071(10) 0.0010(10)
C2 0.0237(13) 0.0208(12) 0.0188(13) 0.0043(10) 0.0004(10) 0.0030(10)
C15 0.0244(13) 0.0249(13) 0.0222(13) -0.0027(11) -0.0026(11) 0.0012(11)
C1 0.0208(12) 0.0217(13) 0.0216(13) 0.0037(10) -0.0011(10) -0.0008(10)
C18 0.0225(13) 0.0256(14) 0.0285(14) -0.0008(11) 0.0039(11) 0.0009(11)
C17 0.0333(15) 0.0208(13) 0.0320(15) -0.0057(11) 0.0027(12) 0.0017(11)
C7 0.0279(14) 0.0297(15) 0.0252(14) 0.0062(11) 0.0046(11) 0.0019(12)
C10 0.0277(14) 0.0253(14) 0.0236(14) 0.0039(11) 0.0033(11) 0.0036(11)
C13 0.0379(16) 0.0355(16) 0.0202(14) 0.0071(12) 0.0060(12) 0.0037(13)
C3 0.0427(18) 0.0225(13) 0.0252(15) 0.0040(11) 0.0008(13) -0.0011(13)
C14 0.0391(16) 0.0330(16) 0.0207(14) -0.0011(11) 0.0066(12) 0.0016(13)
C6 0.0370(18) 0.0466(19) 0.043(2) 0.0167(16) 0.0210(15) 0.0081(15)
C11 0.0401(18) 0.0422(18) 0.0327(17) 0.0027(14) 0.0097(14) 0.0127(15)
C8 0.0474(19) 0.0274(16) 0.0390(18) 0.0047(13) -0.0034(15) -0.0111(14)
C4 0.080(3) 0.0254(16) 0.0382(19) 0.0005(14) 0.0207(19) 0.0124(17)
C9 0.0409(18) 0.0354(17) 0.0430(19) -0.0021(14) 0.0120(15) -0.0149(14)
C12 0.056(2) 0.048(2) 0.0375(19) 0.0084(16) 0.0243(17) 0.0101(17)
C5 0.069(3) 0.045(2) 0.050(2) 0.0138(17) 0.037(2) 0.0252(19)
Cl2 0.0537(13) 0.0559(12) 0.0744(14) 0.0064(9) 0.0302(12) 0.0091(11)
Cl1 0.0472(10) 0.0940(15) 0.0764(14) 0.0236(12) 0.0230(9) 0.0173(10)
C1S 0.105(7) 0.064(5) 0.074(6) 0.032(4) 0.060(6) 0.044(5)
Cl1' 0.0508(12) 0.0651(15) 0.0362(11) 0.0098(10) 0.0091(9) -0.0267(11)
Cl2' 0.0309(14) 0.0605(19) 0.099(2) 0.0252(16) 0.0316(17) 0.0134(14)
C1S' 0.032(4) 0.028(4) 0.035(4) 0.016(3) 0.008(3) 0.012(3)

loop_
_atom_type_symbol
_atom_type_description
_atom_type_scat_dispersion_real
_atom_type_scat_dispersion_imag
_atom_type_scat_source
C C 0.0033 0.0016 'International Tables Vol C Tables 4.2.6.8 and 6.1.1.4'
H H 0.0000 0.0000 'International Tables Vol C Tables 4.2.6.8 and 6.1.1.4'
N N 0.0061 0.0033 'International Tables Vol C Tables 4.2.6.8 and 6.1.1.4'
F F 0.0171 0.0103 'International Tables Vol C Tables 4.2.6.8 and 6.1.1.4'
P P 0.1023 0.0942 'International Tables Vol C Tables 4.2.6.8 and 6.1.1.4'
Au Au -2.0133 8.8022 'International Tables Vol C Tables 4.2.6.8 and 6.1.1.4'
Cl Cl 0.1484 0.1585 'International Tables Vol C Tables 4.2.6.8 and 6.1.1.4'

loop_
_geom_angle_atom_site_label_1
_geom_angle_atom_site_label_2
_geom_angle_atom_site_label_3
_geom_angle
_geom_angle_site_symmetry_3
C1 Au1 P1 178.38(8) .
F1 P2 F4 89.94(14) .
F1 P2 F6 89.66(14) .
F4 P2 F6 90.36(13) .
F1 P2 F2 89.70(15) .
F4 P2 F2 179.49(15) .
F6 P2 F2 90.00(13) .
F1 P2 F5 90.56(14) .
F4 P2 F5 90.12(13) .
F6 P2 F5 179.47(13) .
F2 P2 F5 89.52(12) .
F1 P2 F3 179.54(15) .
F4 P2 F3 90.07(14) .
F6 P2 F3 90.80(13) .
F2 P2 F3 90.28(14) .
F5 P2 F3 88.98(12) .
C15 P1 C16 99.58(12) .
C15 P1 C14 98.56(14) .
C16 P1 C14 98.64(13) .
C15 P1 Au1 118.86(9) .
C16 P1 Au1 118.48(9) .
C14 P1 Au1 118.61(10) .
C16 N5 C19 110.9(2) .
C16 N5 C18 110.6(2) .
C19 N5 C18 108.3(2) .
C1 N2 C13 124.0(2) .
C1 N2 C10 124.8(2) .
C13 N2 C10 111.1(2) .
C1 N1 C2 121.6(2) .
C17 N4 C19 108.9(2) .
C17 N4 C15 111.7(2) .
C19 N4 C15 111.1(2) .
N5 C16 P1 111.30(17) .
N5 C16 H16A 109.4 .
P1 C16 H16A 109.4 .
N5 C16 H16B 109.4 .
P1 C16 H16B 109.4 .
H16A C16 H16B 108.0 .
N4 C19 N5 114.4(2) .
N4 C19 H19A 108.7 .
N5 C19 H19A 108.7 .
N4 C19 H19B 108.7 .
N5 C19 H19B 108.7 .
H19A C19 H19B 107.6 .
C18 N3 C14 111.3(2) .
C18 N3 C17 108.0(2) .
C14 N3 C17 111.4(2) .
C7 C2 C3 121.9(3) .
C7 C2 N1 119.0(2) .
C3 C2 N1 119.1(3) .
N4 C15 P1 111.13(19) .
N4 C15 H15A 109.4 .
P1 C15 H15A 109.4 .
N4 C15 H15B 109.4 .
P1 C15 H15B 109.4 .
H15A C15 H15B 108.0 .
N2 C1 N1 118.6(2) .
N2 C1 Au1 122.12(19) .
N1 C1 Au1 119.3(2) .
N3 C18 N5 114.6(2) .
N3 C18 H18A 108.6 .
N5 C18 H18A 108.6 .
N3 C18 H18B 108.6 .
N5 C18 H18B 108.6 .
H18A C18 H18B 107.6 .
N4 C17 N3 114.3(2) .
N4 C17 H17A 108.7 .
N3 C17 H17A 108.7 .
N4 C17 H17B 108.7 .
N3 C17 H17B 108.7 .
H17A C17 H17B 107.6 .
C6 C7 C2 118.6(3) .
C6 C7 C9 120.2(3) .
C2 C7 C9 121.1(3) .
N2 C10 C11 103.8(2) .
N2 C10 H10A 111.0 .
C11 C10 H10A 111.0 .
N2 C10 H10B 111.0 .
C11 C10 H10B 111.0 .
H10A C10 H10B 109.0 .
N2 C13 C12 103.4(2) .
N2 C13 H13A 111.1 .
C12 C13 H13A 111.1 .
N2 C13 H13B 111.1 .
C12 C13 H13B 111.1 .
H13A C13 H13B 109.0 .
C4 C3 C2 117.1(3) .
C4 C3 C8 121.2(3) .
C2 C3 C8 121.7(3) .
N3 C14 P1 111.3(2) .
N3 C14 H14A 109.4 .
P1 C14 H14A 109.4 .
N3 C14 H14B 109.4 .
P1 C14 H14B 109.4 .
H14A C14 H14B 108.0 .
C7 C6 C5 120.6(3) .
C7 C6 H6A 119.7 .
C5 C6 H6A 119.7 .
C12 C11 C10 104.0(3) .
C12 C11 H11A 111.0 .
C10 C11 H11A 111.0 .
C12 C11 H11B 111.0 .
C10 C11 H11B 111.0 .
H11A C11 H11B 109.0 .
C3 C8 H8A 109.5 .
C3 C8 H8B 109.5 .
H8A C8 H8B 109.5 .
C3 C8 H8C 109.5 .
H8A C8 H8C 109.5 .
H8B C8 H8C 109.5 .
C5 C4 C3 121.8(3) .
C5 C4 H4A 119.1 .
C3 C4 H4A 119.1 .
C7 C9 H9A 109.5 .
C7 C9 H9B 109.5 .
H9A C9 H9B 109.5 .
C7 C9 H9C 109.5 .
H9A C9 H9C 109.5 .
H9B C9 H9C 109.5 .
C11 C12 C13 104.6(3) .
C11 C12 H12A 110.8 .
C13 C12 H12A 110.8 .
C11 C12 H12B 110.8 .
C13 C12 H12B 110.8 .
H12A C12 H12B 108.9 .
C4 C5 C6 119.9(3) .
C4 C5 H5A 120.0 .
C6 C5 H5A 120.0 .
Cl1 C1S Cl2 110.8(4) .
Cl1 C1S H1SA 109.5 .
Cl2 C1S H1SA 109.5 .
Cl1 C1S H1SB 109.5 .
Cl2 C1S H1SB 109.5 .
H1SA C1S H1SB 108.1 .
C1S' Cl1' Cl1' 110.7(3) 3_576
Cl1' C1S' Cl2' 114.4(4) .
Cl1' C1S' H1SC 108.7 .
Cl2' C1S' H1SC 108.7 .
Cl1' C1S' H1SD 108.7 .
Cl2' C1S' H1SD 108.7 .
H1SC C1S' H1SD 107.6 .
Cl1' C1S' H1A 108.5 .
Cl2' C1S' H1A 126.5 .
H1SC C1S' H1A 24.3 .
H1SD C1S' H1A 85.2 .

loop_
_geom_bond_atom_site_label_1
_geom_bond_atom_site_label_2
_geom_bond_distance
_geom_bond_site_symmetry_2
Au1 C1 2.065(3) .
Au1 P1 2.2725(7) .
P2 F1 1.579(2) .
P2 F4 1.586(2) .
P2 F6 1.588(2) .
P2 F2 1.599(2) .
P2 F5 1.600(2) .
P2 F3 1.599(2) .
P1 C15 1.842(3) .
P1 C16 1.844(3) .
P1 C14 1.846(3) .
N5 C16 1.476(3) .
N5 C19 1.481(3) .
N5 C18 1.481(4) .
N2 C1 1.308(4) .
N2 C13 1.477(4) .
N2 C10 1.479(3) .
N1 C1 1.339(3) .
N1 C2 1.431(4) .
N4 C17 1.463(4) .
N4 C19 1.466(3) .
N4 C15 1.468(3) .
C16 H16A 0.9700 .
C16 H16B 0.9700 .
C19 H19A 0.9700 .
C19 H19B 0.9700 .
N3 C18 1.468(4) .
N3 C14 1.471(4) .
N3 C17 1.474(4) .
C2 C7 1.397(4) .
C2 C3 1.406(4) .
C15 H15A 0.9700 .
C15 H15B 0.9700 .
C18 H18A 0.9700 .
C18 H18B 0.9700 .
C17 H17A 0.9700 .
C17 H17B 0.9700 .
C7 C6 1.382(5) .
C7 C9 1.500(4) .
C10 C11 1.521(4) .
C10 H10A 0.9700 .
C10 H10B 0.9700 .
C13 C12 1.511(5) .
C13 H13A 0.9700 .
C13 H13B 0.9700 .
C3 C4 1.392(5) .
C3 C8 1.505(5) .
C14 H14A 0.9700 .
C14 H14B 0.9700 .
C6 C5 1.389(5) .
C6 H6A 0.9300 .
C11 C12 1.505(5) .
C11 H11A 0.9700 .
C11 H11B 0.9700 .
C8 H8A 0.9600 .
C8 H8B 0.9600 .
C8 H8C 0.9600 .
C4 C5 1.374(6) .
C4 H4A 0.9300 .
C9 H9A 0.9600 .
C9 H9B 0.9600 .
C9 H9C 0.9600 .
C12 H12A 0.9700 .
C12 H12B 0.9700 .
C5 H5A 0.9300 .
Cl2 C1S 1.720(6) .
Cl1 C1S 1.710(6) .
C1S H1SA 0.9700 .
C1S H1SB 0.9700 .
Cl1' C1S' 1.707(6) .
Cl1' Cl1' 2.406(6) 3_576
Cl2' C1S' 1.719(6) .
C1S' H1SC 0.9700 .
C1S' H1SD 0.9700 .

loop_
_geom_torsion_atom_site_label_1
_geom_torsion_atom_site_label_2
_geom_torsion_atom_site_label_3
_geom_torsion_atom_site_label_4
_geom_torsion
_geom_torsion_site_symmetry_1
C1 Au1 P1 C15 46(3) .
C1 Au1 P1 C16 167(3) .
C1 Au1 P1 C14 -74(3) .
C19 N5 C16 P1 59.3(3) .
C18 N5 C16 P1 -60.9(2) .
C15 P1 C16 N5 -49.2(2) .
C14 P1 C16 N5 51.1(2) .
Au1 P1 C16 N5 -179.58(15) .
C17 N4 C19 N5 -54.6(3) .
C15 N4 C19 N5 68.8(3) .
C16 N5 C19 N4 -68.0(3) .
C18 N5 C19 N4 53.6(3) .
C1 N1 C2 C7 103.2(3) .
C1 N1 C2 C3 -76.1(3) .
C17 N4 C15 P1 61.1(3) .
C19 N4 C15 P1 -60.8(3) .
C16 P1 C15 N4 49.7(2) .
C14 P1 C15 N4 -50.7(2) .
Au1 P1 C15 N4 179.85(15) .
C13 N2 C1 N1 -175.8(3) .
C10 N2 C1 N1 -0.2(4) .
C13 N2 C1 Au1 4.1(4) .
C10 N2 C1 Au1 179.7(2) .
C2 N1 C1 N2 -177.5(2) .
C2 N1 C1 Au1 2.6(3) .
P1 Au1 C1 N2 -115(3) .
P1 Au1 C1 N1 64(3) .
C14 N3 C18 N5 -67.4(3) .
C17 N3 C18 N5 55.3(3) .
C16 N5 C18 N3 67.5(3) .
C19 N5 C18 N3 -54.3(3) .
C19 N4 C17 N3 55.8(3) .
C15 N4 C17 N3 -67.3(3) .
C18 N3 C17 N4 -55.9(3) .
C14 N3 C17 N4 66.7(3) .
C3 C2 C7 C6 1.2(4) .
N1 C2 C7 C6 -178.1(3) .
C3 C2 C7 C9 -179.7(3) .
N1 C2 C7 C9 1.0(4) .
C1 N2 C10 C11 175.0(3) .
C13 N2 C10 C11 -9.0(3) .
C1 N2 C13 C12 162.6(3) .
C10 N2 C13 C12 -13.5(3) .
C7 C2 C3 C4 -1.9(4) .
N1 C2 C3 C4 177.4(3) .
C7 C2 C3 C8 178.7(3) .
N1 C2 C3 C8 -2.0(4) .
C18 N3 C14 P1 60.4(3) .
C17 N3 C14 P1 -60.2(3) .
C15 P1 C14 N3 50.5(2) .
C16 P1 C14 N3 -50.6(2) .
Au1 P1 C14 N3 -179.83(16) .
C2 C7 C6 C5 0.1(5) .
C9 C7 C6 C5 -179.0(3) .
N2 C10 C11 C12 27.9(3) .
C2 C3 C4 C5 1.3(5) .
C8 C3 C4 C5 -179.2(3) .
C10 C11 C12 C13 -36.9(4) .
N2 C13 C12 C11 30.9(4) .
C3 C4 C5 C6 -0.2(6) .
C7 C6 C5 C4 -0.6(6) .
Cl1' Cl1' C1S' Cl2' 18.1(6) 3_576
